data_7037194
loop_
_publ_author_name
'Eaves, Samantha G.'
'Yufit, Dmitry S.'
'Skelton, Brian W.'
'Lynam, Jason M.'
'Low, Paul J.'

_publ_section_title
;
 Reactions of alkynes with cis-RuCl2(dppm)2: exploring the interplay of
 vinylidene, alkynyl and \h(3)-butenynyl complexes.
;
_journal_issue 48
_journal_name_full 'Dalton transactions (Cambridge, England : 2003)'
_journal_page_first 21016
_journal_page_last 21024
_journal_paper_doi 10.1039/c5dt03844h
_journal_volume 44
_journal_year 2015
_chemical_absolute_configuration ad
_chemical_formula_moiety 'C68 H59 P4 Ru, B F4, 0.5(C3 H6 O)'
_chemical_formula_sum 'C69.5 H62 B F4 O0.5 P4 Ru'
_chemical_formula_weight 1216.95
_chemical_name_systematic
;
 ? 
;
_space_group_crystal_system orthorhombic
_space_group_IT_number 29
_space_group_name_Hall 'P 2c -2ac'
_space_group_name_H-M_alt 'P c a 21'
_symmetry_space_group_name_Hall 'P 2c -2ac'
_symmetry_space_group_name_H-M 'P c a 21'
_atom_sites_solution_hydrogens geom
_atom_sites_solution_primary iterative
_atom_sites_solution_secondary difmap
_audit_creation_date 2013-06-07
_audit_creation_method
;
  Olex2 1.2-beta
  (compiled Apr 23 2013 17:54:37, GUI svn.r4466)
;
_audit_update_record
;
2015-09-21 deposited with the CCDC.
2015-11-06 downloaded from the CCDC.
;
_cell_angle_alpha 90.00
_cell_angle_beta 90.00
_cell_angle_gamma 90.00
_cell_formula_units_Z 4
_cell_length_a 13.5079(7)
_cell_length_b 22.8614(11)
_cell_length_c 20.0977(10)
_cell_measurement_reflns_used 7374
_cell_measurement_temperature 120
_cell_measurement_theta_max 24.96
_cell_measurement_theta_min 2.21
_cell_volume 6206.4(5)
_computing_cell_refinement 'SAINT v6.45A (Bruker, 2003)'
_computing_data_collection 'SMART v5.625 (Bruker, 2001)'
_computing_data_reduction 'SAINT v6.45A (Bruker, 2003)'
_computing_molecular_graphics
;
O. V. Dolomanov, L. J. Bourhis, R. J. Gildea, J. A. K. Howard and H. Puschmann,
OLEX2: a complete structure solution, refinement and analysis program.
J. Appl. Cryst. (2009). 42, 339-341.
;
_computing_publication_material
;
O. V. Dolomanov, L. J. Bourhis, R. J. Gildea, J. A. K. Howard and H. Puschmann,
OLEX2: a complete structure solution, refinement and analysis program.
J. Appl. Cryst. (2009). 42, 339-341.
;
_computing_structure_refinement
;
XL, G.M. Sheldrick, Acta Cryst.
(2008). A64, 112-122
;
_computing_structure_solution
;
olex2.solve (L.J. Bourhis, O.V. Dolomanov, R.J. Gildea, J.A.K. Howard,
H. Puschmann, in preparation, 2011)
;
_diffrn_ambient_temperature 120
_diffrn_detector 'CCD area detector'
_diffrn_detector_area_resol_mean 5.6
_diffrn_detector_type 'Bruker SMART CCD 6000 area detector'
_diffrn_measured_fraction_theta_full 0.999
_diffrn_measured_fraction_theta_max 0.999
_diffrn_measurement_device 'three-circle diffractometer'
_diffrn_measurement_device_type 'Bruker SMART CCD 6000 area detector'
_diffrn_measurement_method '\w scans'
_diffrn_radiation_monochromator graphite
_diffrn_radiation_probe x-ray
_diffrn_radiation_type MoK\a
_diffrn_radiation_wavelength 0.71073
_diffrn_radiation_xray_symbol K-L~3~
_diffrn_reflns_av_R_equivalents 0.0633
_diffrn_reflns_av_unetI/netI 0.0532
_diffrn_reflns_limit_h_max 18
_diffrn_reflns_limit_h_min -18
_diffrn_reflns_limit_k_max 31
_diffrn_reflns_limit_k_min -31
_diffrn_reflns_limit_l_max 27
_diffrn_reflns_limit_l_min -27
_diffrn_reflns_number 77460
_diffrn_reflns_theta_full 29.50
_diffrn_reflns_theta_max 29.50
_diffrn_reflns_theta_min 1.78
_diffrn_source 'sealed X-ray tube'
_diffrn_source_current 35.0
_diffrn_source_power 1.75
_diffrn_source_target Mo
_diffrn_source_type 'sealed X-ray tube'
_diffrn_source_voltage 50.0
_exptl_absorpt_coefficient_mu 0.409
_exptl_absorpt_correction_T_max 1.0000
_exptl_absorpt_correction_T_min 0.5729
_exptl_absorpt_correction_type multi-scan
_exptl_absorpt_process_details
;
SADABS-2006/1 (Bruker,2006) was used for absorption correction.
R(int) was 0.0538 before and 0.0374 after correction.
The Ratio of minimum to maximum transmission is 0.5729.
The \l/2 correction factor is 0.0015.
;
_exptl_crystal_colour 'clear light yellow'
_exptl_crystal_colour_lustre clear
_exptl_crystal_colour_modifier light
_exptl_crystal_colour_primary yellow
_exptl_crystal_density_diffrn 1.302
_exptl_crystal_density_method 'not measured'
_exptl_crystal_description plate
_exptl_crystal_F_000 2512
_exptl_crystal_size_max 0.28
_exptl_crystal_size_mid 0.24
_exptl_crystal_size_min 0.04
_refine_diff_density_max 0.987
_refine_diff_density_min -0.551
_refine_diff_density_rms 0.087
_refine_ls_abs_structure_details 'Flack H D (1983), Acta Cryst. A39, 876-881'
_refine_ls_abs_structure_Flack -0.04(2)
_refine_ls_extinction_method none
_refine_ls_goodness_of_fit_ref 1.046
_refine_ls_hydrogen_treatment constr
_refine_ls_matrix_type full
_refine_ls_number_parameters 723
_refine_ls_number_reflns 17276
_refine_ls_number_restraints 1
_refine_ls_restrained_S_all 1.046
_refine_ls_R_factor_all 0.0705
_refine_ls_R_factor_gt 0.0443
_refine_ls_shift/su_max 0.001
_refine_ls_shift/su_mean 0.000
_refine_ls_structure_factor_coef Fsqd
_refine_ls_weighting_details 'calc w=1/[\s^2^(Fo^2^)+(0.0670P)^2^+2.5000P] where P=(Fo^2^+2Fc^2^)/3'
_refine_ls_weighting_scheme calc
_refine_ls_wR_factor_gt 0.1098
_refine_ls_wR_factor_ref 0.1271
_reflns_number_gt 13463
_reflns_number_total 17276
_reflns_threshold_expression >2sigma(I)
_cod_data_source_file c5dt03844h2.cif
_cod_data_source_block 4e_13srv179
_cod_depositor_comments 'Adding full bibliography for 7037188--7037194.cif.'
_cod_original_formula_sum 'C69.50 H62 B F4 O0.50 P4 Ru'
_cod_database_code 7037194
_olex2_refinement_description
;
1. Fixed Uiso
 At 1.2 times of:
  All C(H) groups, All C(H,H) groups
 At 1.5 times of:
  All C(H,H,H) groups
2. Others
 Fixed Sof: O3(0.5) C1S(0.5) C2S(0.5) H2SA(0.5) H2SB(0.5) H2SC(0.5) C3S(0.5)
 H3SA(0.5) H3SB(0.5) H3SC(0.5)
3.a Secondary CH2 refined with riding coordinates:
 C19(H19A,H19B), C20(H20A,H20B)
3.b Aromatic/amide H refined with riding coordinates:
 C4(H4), C6(H6), C7(H7), C9(H9), C10(H10), C13(H13), C14(H14), C16(H16),
 C17(H17), C22(H22), C23(H23), C24(H24), C25(H25), C26(H26), C32(H32), C33(H33),
  C34(H34), C35(H35), C36(H36), C42(H42), C43(H43), C44(H44), C45(H45),
 C46(H46), C52(H52), C53(H53), C54(H54), C55(H55), C56(H56), C62(H62), C63(H63),
  C64(H64), C65(H65), C66(H66), C72(H72), C73(H73), C74(H74), C75(H75),
 C76(H76), C82(H82), C83(H83), C84(H84), C85(H85), C86(H86), C92(H92), C93(H93),
  C94(H94), C95(H95), C96(H96)
3.c Idealised Me refined as rotating group:
 C11(H11A,H11B,H11C), C18(H18A,H18B,H18C), C2S(H2SA,H2SB,H2SC), C3S(H3SA,H3SB,
 H3SC)
;

loop_
_space_group_symop_id
_space_group_symop_operation_xyz
1 'x, y, z'
2 '-x, -y, z+1/2'
3 '-x+1/2, y, z+1/2'
4 'x+1/2, -y, z'

loop_
_atom_site_label
_atom_site_type_symbol
_atom_site_fract_x
_atom_site_fract_y
_atom_site_fract_z
_atom_site_U_iso_or_equiv
_atom_site_adp_type
_atom_site_occupancy
_atom_site_symmetry_multiplicity
_atom_site_calc_flag
_atom_site_refinement_flags
Ru1 Ru 0.547987(16) 0.280261(10) 0.257480(17) 0.02184(6) Uani 1 1 d .
P1 P 0.63569(7) 0.32158(4) 0.34831(5) 0.02411(17) Uani 1 1 d .
P2 P 0.68660(6) 0.33104(4) 0.21684(5) 0.02394(17) Uani 1 1 d .
P3 P 0.42541(5) 0.35089(3) 0.25711(6) 0.02404(15) Uani 1 1 d .
P4 P 0.40770(6) 0.24510(4) 0.31577(5) 0.02496(18) Uani 1 1 d .
C1 C 0.6285(3) 0.18793(15) 0.24566(19) 0.0294(8) Uani 1 1 d .
C2 C 0.5727(3) 0.20058(15) 0.19762(19) 0.0262(7) Uani 1 1 d .
C3 C 0.5097(3) 0.23829(15) 0.16608(19) 0.0274(7) Uani 1 1 d .
C4 C 0.4521(3) 0.23623(17) 0.11165(19) 0.0291(7) Uani 1 1 d .
H4 H 0.4170 0.2700 0.1012 0.035 Uiso 1 1 calc R
C5 C 0.4392(3) 0.18674(17) 0.06767(19) 0.0311(8) Uani 1 1 d .
C6 C 0.3800(4) 0.1936(2) 0.0109(2) 0.0428(11) Uani 1 1 d .
H6 H 0.3521 0.2300 0.0021 0.051 Uiso 1 1 calc R
C7 C 0.3621(4) 0.1482(2) -0.0322(3) 0.0545(13) Uani 1 1 d .
H7 H 0.3211 0.1541 -0.0687 0.065 Uiso 1 1 calc R
C8 C 0.4038(4) 0.0941(2) -0.0222(3) 0.0530(12) Uani 1 1 d .
C9 C 0.4628(4) 0.0861(2) 0.0346(3) 0.0478(11) Uani 1 1 d .
H9 H 0.4904 0.0495 0.0430 0.057 Uiso 1 1 calc R
C10 C 0.4803(3) 0.13151(18) 0.0783(2) 0.0359(9) Uani 1 1 d .
H10 H 0.5201 0.1252 0.1153 0.043 Uiso 1 1 calc R
C11 C 0.3864(6) 0.0441(3) -0.0706(3) 0.084(2) Uani 1 1 d .
H11A H 0.4482 0.0251 -0.0801 0.127 Uiso 1 1 calc R
H11B H 0.3587 0.0592 -0.1111 0.127 Uiso 1 1 calc R
H11C H 0.3413 0.0165 -0.0512 0.127 Uiso 1 1 calc R
C12 C 0.6900(3) 0.14231(16) 0.27397(18) 0.0307(8) Uani 1 1 d .
C13 C 0.6523(3) 0.08554(18) 0.2762(2) 0.0371(9) Uani 1 1 d .
H13 H 0.5877 0.0785 0.2623 0.045 Uiso 1 1 calc R
C14 C 0.7102(4) 0.0392(2) 0.2988(2) 0.0489(11) Uani 1 1 d .
H14 H 0.6844 0.0015 0.2991 0.059 Uiso 1 1 calc R
C15 C 0.8054(4) 0.0488(2) 0.3209(3) 0.0511(12) Uani 1 1 d .
C16 C 0.8422(3) 0.1054(2) 0.3193(3) 0.0502(12) Uani 1 1 d .
H16 H 0.9061 0.1124 0.3346 0.060 Uiso 1 1 calc R
C17 C 0.7866(3) 0.15130(19) 0.2958(2) 0.0388(9) Uani 1 1 d .
H17 H 0.8138 0.1887 0.2945 0.047 Uiso 1 1 calc R
C18 C 0.8674(5) -0.0023(3) 0.3456(4) 0.081(2) Uani 1 1 d .
H18A H 0.9359 0.0046 0.3355 0.122 Uiso 1 1 calc R
H18B H 0.8461 -0.0376 0.3241 0.122 Uiso 1 1 calc R
H18C H 0.8594 -0.0063 0.3929 0.122 Uiso 1 1 calc R
C19 C 0.7106(2) 0.37021(16) 0.29521(18) 0.0263(7) Uani 1 1 d .
H19A H 0.6857 0.4100 0.2945 0.032 Uiso 1 1 calc R
H19B H 0.7801 0.3700 0.3073 0.032 Uiso 1 1 calc R
C20 C 0.3538(3) 0.31881(17) 0.32554(19) 0.0288(7) Uani 1 1 d .
H20A H 0.2830 0.3196 0.3176 0.035 Uiso 1 1 calc R
H20B H 0.3690 0.3363 0.3683 0.035 Uiso 1 1 calc R
C21 C 0.5934(3) 0.36833(17) 0.41726(19) 0.0294(8) Uani 1 1 d .
C22 C 0.5718(3) 0.3416(2) 0.4787(2) 0.0376(9) Uani 1 1 d .
H22 H 0.5764 0.3012 0.4829 0.045 Uiso 1 1 calc R
C23 C 0.5440(3) 0.3750(2) 0.5325(2) 0.0460(11) Uani 1 1 d .
H23 H 0.5303 0.3570 0.5730 0.055 Uiso 1 1 calc R
C24 C 0.5361(3) 0.4359(2) 0.5265(2) 0.0446(11) Uani 1 1 d .
H24 H 0.5171 0.4584 0.5629 0.053 Uiso 1 1 calc R
C25 C 0.5565(3) 0.4619(2) 0.4672(2) 0.0431(10) Uani 1 1 d .
H25 H 0.5514 0.5023 0.4632 0.052 Uiso 1 1 calc R
C26 C 0.5850(3) 0.42844(19) 0.4123(2) 0.0355(9) Uani 1 1 d .
H26 H 0.5984 0.4468 0.3721 0.043 Uiso 1 1 calc R
C31 C 0.7210(3) 0.27447(16) 0.39366(18) 0.0268(7) Uani 1 1 d .
C32 C 0.8159(3) 0.29243(19) 0.4123(2) 0.0355(9) Uani 1 1 d .
H32 H 0.8393 0.3290 0.3994 0.043 Uiso 1 1 calc R
C33 C 0.8756(3) 0.2552(2) 0.4504(2) 0.0426(10) Uani 1 1 d .
H33 H 0.9398 0.2662 0.4613 0.051 Uiso 1 1 calc R
C34 C 0.8385(4) 0.2016(2) 0.4717(2) 0.0473(11) Uani 1 1 d .
H34 H 0.8773 0.1774 0.4982 0.057 Uiso 1 1 calc R
C35 C 0.7448(4) 0.18442(18) 0.4538(2) 0.0409(9) Uani 1 1 d .
H35 H 0.7204 0.1486 0.4685 0.049 Uiso 1 1 calc R
C36 C 0.6861(3) 0.21997(17) 0.4141(2) 0.0344(8) Uani 1 1 d .
H36 H 0.6235 0.2075 0.4011 0.041 Uiso 1 1 calc R
C41 C 0.6885(3) 0.38591(16) 0.15107(19) 0.0272(7) Uani 1 1 d .
C42 C 0.7403(3) 0.43787(17) 0.1591(2) 0.0352(8) Uani 1 1 d .
H42 H 0.7753 0.4449 0.1982 0.042 Uiso 1 1 calc R
C43 C 0.7397(3) 0.47943(19) 0.1086(2) 0.0446(11) Uani 1 1 d .
H43 H 0.7728 0.5148 0.1144 0.054 Uiso 1 1 calc R
C44 C 0.6901(3) 0.4683(2) 0.0498(2) 0.0416(10) Uani 1 1 d .
H44 H 0.6906 0.4960 0.0159 0.050 Uiso 1 1 calc R
C45 C 0.6400(3) 0.41635(19) 0.0409(2) 0.0369(9) Uani 1 1 d .
H45 H 0.6067 0.4091 0.0013 0.044 Uiso 1 1 calc R
C46 C 0.6393(3) 0.37500(17) 0.0913(2) 0.0307(8) Uani 1 1 d .
H46 H 0.6060 0.3398 0.0852 0.037 Uiso 1 1 calc R
C51 C 0.7984(3) 0.28985(16) 0.19651(18) 0.0266(7) Uani 1 1 d .
C52 C 0.8859(3) 0.29537(17) 0.23273(19) 0.0313(8) Uani 1 1 d .
H52 H 0.8883 0.3198 0.2697 0.038 Uiso 1 1 calc R
C53 C 0.9699(3) 0.2642(2) 0.2136(2) 0.0368(9) Uani 1 1 d .
H53 H 1.0283 0.2676 0.2378 0.044 Uiso 1 1 calc R
C54 C 0.9663(3) 0.2281(2) 0.1584(2) 0.0395(9) Uani 1 1 d .
H54 H 1.0222 0.2072 0.1457 0.047 Uiso 1 1 calc R
C55 C 0.8796(3) 0.22300(18) 0.1220(2) 0.0369(9) Uani 1 1 d .
H55 H 0.8777 0.1990 0.0847 0.044 Uiso 1 1 calc R
C56 C 0.7963(3) 0.25324(17) 0.14097(19) 0.0303(8) Uani 1 1 d .
H56 H 0.7382 0.2493 0.1166 0.036 Uiso 1 1 calc R
C61 C 0.4364(3) 0.42801(16) 0.27703(18) 0.0278(8) Uani 1 1 d .
C62 C 0.3745(3) 0.45347(17) 0.3243(2) 0.0323(8) Uani 1 1 d .
H62 H 0.3265 0.4310 0.3454 0.039 Uiso 1 1 calc R
C63 C 0.3842(3) 0.51254(18) 0.3399(2) 0.0402(10) Uani 1 1 d .
H63 H 0.3433 0.5291 0.3720 0.048 Uiso 1 1 calc R
C64 C 0.4535(3) 0.54673(18) 0.3082(2) 0.0418(10) Uani 1 1 d .
H64 H 0.4602 0.5860 0.3195 0.050 Uiso 1 1 calc R
C65 C 0.5135(3) 0.52236(15) 0.2593(3) 0.0409(9) Uani 1 1 d .
H65 H 0.5591 0.5455 0.2367 0.049 Uiso 1 1 calc R
C66 C 0.5051(3) 0.46300(16) 0.2442(2) 0.0338(9) Uani 1 1 d .
H66 H 0.5459 0.4466 0.2119 0.041 Uiso 1 1 calc R
C71 C 0.3430(3) 0.35480(16) 0.18474(19) 0.0274(7) Uani 1 1 d .
C72 C 0.3813(3) 0.37735(16) 0.1264(2) 0.0314(8) Uani 1 1 d .
H72 H 0.4464 0.3906 0.1254 0.038 Uiso 1 1 calc R
C73 C 0.3242(3) 0.38059(17) 0.0692(2) 0.0342(8) Uani 1 1 d .
H73 H 0.3513 0.3954 0.0301 0.041 Uiso 1 1 calc R
C74 C 0.2270(3) 0.36179(19) 0.0705(2) 0.0421(10) Uani 1 1 d .
H74 H 0.1876 0.3644 0.0326 0.051 Uiso 1 1 calc R
C75 C 0.1894(3) 0.3393(2) 0.1283(3) 0.0488(12) Uani 1 1 d .
H75 H 0.1245 0.3258 0.1289 0.059 Uiso 1 1 calc R
C76 C 0.2456(3) 0.3359(2) 0.1865(2) 0.0398(9) Uani 1 1 d .
H76 H 0.2182 0.3213 0.2256 0.048 Uiso 1 1 calc R
C81 C 0.3109(3) 0.20001(16) 0.27789(18) 0.0278(7) Uani 1 1 d .
C82 C 0.3329(3) 0.15885(17) 0.2299(2) 0.0379(9) Uani 1 1 d .
H82 H 0.3974 0.1557 0.2143 0.045 Uiso 1 1 calc R
C83 C 0.2602(4) 0.1220(2) 0.2044(3) 0.0518(12) Uani 1 1 d .
H83 H 0.2759 0.0948 0.1717 0.062 Uiso 1 1 calc R
C84 C 0.1640(4) 0.1264(2) 0.2284(3) 0.0509(12) Uani 1 1 d .
H84 H 0.1149 0.1017 0.2119 0.061 Uiso 1 1 calc R
C85 C 0.1412(3) 0.16706(19) 0.2763(2) 0.0452(12) Uani 1 1 d .
H85 H 0.0767 0.1698 0.2922 0.054 Uiso 1 1 calc R
C86 C 0.2134(3) 0.20402(18) 0.3012(2) 0.0355(9) Uani 1 1 d .
H86 H 0.1971 0.2316 0.3334 0.043 Uiso 1 1 calc R
C91 C 0.4117(3) 0.21039(16) 0.39739(19) 0.0277(7) Uani 1 1 d .
C92 C 0.3725(3) 0.23589(19) 0.4541(2) 0.0349(8) Uani 1 1 d .
H92 H 0.3448 0.2731 0.4519 0.042 Uiso 1 1 calc R
C93 C 0.3745(4) 0.2062(2) 0.5140(2) 0.0431(11) Uani 1 1 d .
H93 H 0.3486 0.2236 0.5520 0.052 Uiso 1 1 calc R
C94 C 0.4150(4) 0.1509(2) 0.5176(2) 0.0434(10) Uani 1 1 d .
H94 H 0.4165 0.1312 0.5580 0.052 Uiso 1 1 calc R
C95 C 0.4529(3) 0.12483(19) 0.4616(2) 0.0400(10) Uani 1 1 d .
H95 H 0.4798 0.0874 0.4640 0.048 Uiso 1 1 calc R
C96 C 0.4508(3) 0.15460(17) 0.4012(2) 0.0349(8) Uani 1 1 d .
H96 H 0.4759 0.1368 0.3631 0.042 Uiso 1 1 calc R
F1 F 0.1648(2) 0.31071(13) 0.42480(14) 0.0562(8) Uani 1 1 d .
F2 F 0.0956(2) 0.33998(14) 0.32879(13) 0.0579(8) Uani 1 1 d .
F3 F 0.02440(18) 0.36558(13) 0.42748(13) 0.0474(6) Uani 1 1 d .
F4 F 0.1688(2) 0.40539(13) 0.39631(17) 0.0618(8) Uani 1 1 d .
B1 B 0.1121(3) 0.3555(2) 0.3940(2) 0.0349(10) Uani 1 1 d .
O3 O 0.8817(9) 0.0638(5) 0.0456(6) 0.104(3) Uiso 0.50 1 d P
C1S C 0.8503(10) 0.0558(6) 0.1014(7) 0.069(3) Uiso 0.50 1 d P
C2S C 0.9104(11) 0.0375(7) 0.1540(7) 0.080(4) Uiso 0.50 1 d P
H2SA H 0.9765 0.0311 0.1380 0.119 Uiso 0.50 1 calc PR
H2SB H 0.8847 0.0018 0.1721 0.119 Uiso 0.50 1 calc PR
H2SC H 0.9113 0.0671 0.1879 0.119 Uiso 0.50 1 calc PR
C3S C 0.7479(17) 0.0578(10) 0.1038(11) 0.136(7) Uiso 0.50 1 d P
H3SA H 0.7215 0.0484 0.0607 0.204 Uiso 0.50 1 calc PR
H3SB H 0.7269 0.0963 0.1164 0.204 Uiso 0.50 1 calc PR
H3SC H 0.7243 0.0299 0.1358 0.204 Uiso 0.50 1 calc PR

loop_
_atom_site_aniso_label
_atom_site_aniso_U_11
_atom_site_aniso_U_22
_atom_site_aniso_U_33
_atom_site_aniso_U_23
_atom_site_aniso_U_13
_atom_site_aniso_U_12
Ru1 0.01846(10) 0.02011(10) 0.02694(11) -0.00068(13) 0.00037(13) -0.00136(9)
P1 0.0207(4) 0.0242(4) 0.0275(4) -0.0018(3) -0.0003(3) -0.0005(3)
P2 0.0198(4) 0.0235(4) 0.0285(4) 0.0004(3) 0.0002(3) -0.0025(3)
P3 0.0201(3) 0.0213(3) 0.0308(4) -0.0026(5) -0.0008(5) -0.0012(3)
P4 0.0206(4) 0.0244(4) 0.0299(4) -0.0016(4) 0.0019(3) -0.0026(3)
C1 0.0290(17) 0.0250(16) 0.034(2) -0.0002(14) 0.0007(14) 0.0008(13)
C2 0.0260(16) 0.0198(15) 0.0327(19) -0.0052(14) 0.0018(14) -0.0024(13)
C3 0.0255(17) 0.0221(16) 0.0345(19) -0.0022(14) 0.0035(14) -0.0014(14)
C4 0.0303(19) 0.0256(17) 0.0313(19) 0.0011(14) -0.0020(15) -0.0010(15)
C5 0.0315(19) 0.0311(19) 0.0306(19) -0.0029(15) -0.0004(15) -0.0059(15)
C6 0.045(3) 0.045(3) 0.039(2) -0.003(2) -0.0100(19) 0.005(2)
C7 0.059(3) 0.063(3) 0.042(3) -0.014(2) -0.014(2) 0.001(3)
C8 0.062(3) 0.050(3) 0.046(3) -0.019(2) -0.003(2) -0.012(2)
C9 0.060(3) 0.034(2) 0.049(3) -0.010(2) -0.004(2) 0.004(2)
C10 0.042(2) 0.030(2) 0.036(2) -0.0027(17) 0.0006(18) -0.0035(18)
C11 0.123(6) 0.072(4) 0.058(4) -0.036(3) -0.021(4) -0.002(4)
C12 0.0289(17) 0.0315(18) 0.032(2) 0.0047(13) 0.0043(13) 0.0053(15)
C13 0.041(2) 0.035(2) 0.036(2) 0.0043(15) 0.0048(16) 0.0013(17)
C14 0.060(3) 0.035(2) 0.051(3) 0.0145(19) 0.013(2) 0.006(2)
C15 0.056(3) 0.044(3) 0.054(3) 0.018(2) 0.009(2) 0.018(2)
C16 0.037(2) 0.056(3) 0.057(3) 0.000(2) -0.004(2) 0.019(2)
C17 0.031(2) 0.036(2) 0.049(3) -0.0005(18) 0.0030(18) 0.0077(17)
C18 0.087(4) 0.061(4) 0.096(5) 0.035(4) -0.005(4) 0.033(3)
C19 0.0205(16) 0.0268(18) 0.0315(19) -0.0040(14) -0.0001(13) -0.0038(13)
C20 0.0234(16) 0.0298(19) 0.0331(19) -0.0032(15) 0.0031(14) -0.0022(14)
C21 0.0229(17) 0.034(2) 0.0317(19) -0.0064(15) -0.0017(14) -0.0018(15)
C22 0.035(2) 0.038(2) 0.039(2) -0.0019(17) 0.0104(17) -0.0049(17)
C23 0.045(2) 0.053(3) 0.040(2) -0.008(2) 0.0112(19) -0.005(2)
C24 0.036(2) 0.056(3) 0.042(2) -0.019(2) 0.0037(18) 0.008(2)
C25 0.045(2) 0.040(2) 0.045(3) -0.0109(19) -0.0046(19) 0.0099(19)
C26 0.034(2) 0.040(2) 0.033(2) -0.0082(16) -0.0036(16) 0.0074(17)
C31 0.0227(16) 0.0314(18) 0.0263(17) -0.0032(14) 0.0001(13) 0.0047(14)
C32 0.032(2) 0.040(2) 0.035(2) 0.0015(16) -0.0045(16) -0.0003(17)
C33 0.034(2) 0.053(3) 0.041(2) 0.000(2) -0.0151(18) 0.004(2)
C34 0.049(3) 0.045(2) 0.048(3) 0.009(2) -0.014(2) 0.009(2)
C35 0.049(2) 0.032(2) 0.042(2) 0.0061(17) -0.0056(19) 0.0048(19)
C36 0.033(2) 0.034(2) 0.037(2) 0.0042(16) -0.0032(16) -0.0032(16)
C41 0.0191(15) 0.0276(17) 0.035(2) 0.0055(14) -0.0003(13) -0.0034(13)
C42 0.032(2) 0.033(2) 0.041(2) 0.0040(17) -0.0022(16) -0.0069(16)
C43 0.041(2) 0.034(2) 0.060(3) 0.013(2) -0.006(2) -0.0116(18)
C44 0.041(2) 0.039(2) 0.044(2) 0.0166(18) -0.0014(18) -0.0015(19)
C45 0.034(2) 0.040(2) 0.036(2) 0.0055(17) -0.0033(16) -0.0007(17)
C46 0.0260(18) 0.0315(19) 0.035(2) 0.0009(15) -0.0015(15) -0.0029(16)
C51 0.0204(15) 0.0314(18) 0.0278(17) 0.0020(14) 0.0035(13) -0.0035(13)
C52 0.0254(17) 0.0359(19) 0.0326(18) -0.0050(15) 0.0012(14) -0.0004(15)
C53 0.0249(18) 0.049(2) 0.037(2) 0.0011(18) 0.0018(15) 0.0026(16)
C54 0.029(2) 0.053(3) 0.037(2) -0.0031(18) 0.0045(16) 0.0072(18)
C55 0.039(2) 0.038(2) 0.034(2) -0.0034(17) 0.0011(16) 0.0031(17)
C56 0.0261(17) 0.035(2) 0.0300(19) -0.0023(15) -0.0002(14) -0.0030(15)
C61 0.0240(16) 0.0246(17) 0.035(2) -0.0026(13) -0.0064(13) 0.0031(13)
C62 0.0322(19) 0.0273(18) 0.038(2) -0.0042(15) -0.0042(16) 0.0036(15)
C63 0.042(2) 0.037(2) 0.041(2) -0.0113(17) -0.0123(18) 0.0119(18)
C64 0.037(2) 0.0232(18) 0.066(3) -0.0078(18) -0.018(2) 0.0043(16)
C65 0.0319(16) 0.0271(16) 0.064(3) 0.011(2) -0.012(3) -0.0048(14)
C66 0.0267(17) 0.0255(16) 0.049(3) 0.0010(15) -0.0012(15) 0.0001(14)
C71 0.0247(16) 0.0233(17) 0.034(2) -0.0046(14) -0.0033(14) 0.0019(14)
C72 0.0281(18) 0.0279(19) 0.038(2) 0.0013(15) 0.0001(15) 0.0024(15)
C73 0.046(2) 0.0273(18) 0.0293(19) -0.0004(15) -0.0002(16) 0.0057(17)
C74 0.046(2) 0.039(2) 0.041(2) -0.0055(18) -0.016(2) -0.0028(19)
C75 0.034(2) 0.060(3) 0.053(3) 0.004(2) -0.017(2) -0.015(2)
C76 0.033(2) 0.045(2) 0.041(2) 0.0049(18) -0.0073(17) -0.0096(18)
C81 0.0265(17) 0.0269(17) 0.0299(18) 0.0036(13) -0.0034(13) -0.0034(14)
C82 0.041(2) 0.032(2) 0.040(2) -0.0070(17) 0.0067(17) -0.0118(18)
C83 0.064(3) 0.041(2) 0.051(3) -0.017(2) 0.003(2) -0.024(2)
C84 0.047(3) 0.043(2) 0.063(3) 0.004(2) -0.023(2) -0.017(2)
C85 0.0270(19) 0.041(2) 0.067(3) 0.008(2) -0.0103(18) -0.0099(17)
C86 0.0238(17) 0.0315(19) 0.051(3) -0.0008(17) -0.0016(16) -0.0026(15)
C91 0.0222(17) 0.0279(18) 0.0329(19) -0.0010(14) -0.0007(14) -0.0080(14)
C92 0.0321(19) 0.040(2) 0.033(2) 0.0002(16) -0.0009(16) 0.0077(17)
C93 0.039(2) 0.059(3) 0.031(2) -0.003(2) -0.0040(18) 0.009(2)
C94 0.048(3) 0.045(3) 0.038(2) 0.0054(19) -0.0108(19) -0.003(2)
C95 0.045(2) 0.029(2) 0.046(3) 0.0007(18) -0.0089(19) 0.0002(18)
C96 0.039(2) 0.0276(19) 0.038(2) -0.0010(16) 0.0020(17) -0.0012(16)
F1 0.0643(18) 0.0636(19) 0.0406(15) 0.0085(13) 0.0006(13) 0.0315(15)
F2 0.0604(17) 0.076(2) 0.0378(15) -0.0108(13) -0.0077(13) 0.0290(15)
F3 0.0357(13) 0.0602(17) 0.0463(15) 0.0010(12) 0.0123(11) 0.0077(12)
F4 0.0522(17) 0.0527(18) 0.080(2) 0.0006(15) 0.0192(16) -0.0109(14)
B1 0.032(2) 0.040(2) 0.033(2) 0.0018(18) 0.0068(18) 0.0091(19)

loop_
_atom_type_symbol
_atom_type_description
_atom_type_scat_dispersion_real
_atom_type_scat_dispersion_imag
_atom_type_scat_source
C C 0.0033 0.0016 'International Tables Vol C Tables 4.2.6.8 and 6.1.1.4'
H H 0.0000 0.0000 'International Tables Vol C Tables 4.2.6.8 and 6.1.1.4'
B B 0.0013 0.0007 'International Tables Vol C Tables 4.2.6.8 and 6.1.1.4'
F F 0.0171 0.0103 'International Tables Vol C Tables 4.2.6.8 and 6.1.1.4'
O O 0.0106 0.0060 'International Tables Vol C Tables 4.2.6.8 and 6.1.1.4'
P P 0.1023 0.0942 'International Tables Vol C Tables 4.2.6.8 and 6.1.1.4'
Ru Ru -1.2594 0.8363 'International Tables Vol C Tables 4.2.6.8 and 6.1.1.4'

loop_
_geom_angle_atom_site_label_1
_geom_angle_atom_site_label_2
_geom_angle_atom_site_label_3
_geom_angle
P1 Ru1 C1 101.60(9)
P2 Ru1 P1 70.90(3)
P2 Ru1 P4 167.75(3)
P2 Ru1 C1 92.24(9)
P3 Ru1 P1 94.70(3)
P3 Ru1 P2 102.97(3)
P3 Ru1 P4 70.47(3)
P3 Ru1 C1 160.66(9)
P4 Ru1 P1 98.86(3)
P4 Ru1 C1 96.54(9)
C2 Ru1 P1 132.23(10)
C2 Ru1 P2 95.60(10)
C2 Ru1 P3 133.03(10)
C2 Ru1 P4 96.35(9)
C2 Ru1 C1 31.49(13)
C3 Ru1 P1 164.04(10)
C3 Ru1 P2 96.64(10)
C3 Ru1 P3 97.92(10)
C3 Ru1 P4 94.56(10)
C3 Ru1 C1 68.12(13)
C3 Ru1 C2 36.63(14)
C19 P1 Ru1 93.94(11)
C21 P1 Ru1 130.96(12)
C21 P1 C19 104.82(17)
C31 P1 Ru1 117.74(12)
C31 P1 C19 107.37(17)
C31 P1 C21 99.38(17)
C19 P2 Ru1 94.78(11)
C41 P2 Ru1 127.12(12)
C41 P2 C19 106.45(17)
C41 P2 C51 100.43(17)
C51 P2 Ru1 118.82(12)
C51 P2 C19 107.25(16)
C20 P3 Ru1 95.49(12)
C61 P3 Ru1 128.25(12)
C61 P3 C20 105.45(17)
C61 P3 C71 100.23(16)
C71 P3 Ru1 118.10(12)
C71 P3 C20 107.13(17)
C20 P4 Ru1 93.33(12)
C81 P4 Ru1 123.83(12)
C81 P4 C20 106.08(17)
C91 P4 Ru1 124.67(12)
C91 P4 C20 108.26(17)
C91 P4 C81 98.65(16)
C2 C1 Ru1 66.4(2)
C2 C1 C12 144.1(4)
C12 C1 Ru1 149.1(3)
C1 C2 Ru1 82.1(2)
C1 C2 C3 150.9(4)
C3 C2 Ru1 68.8(2)
C2 C3 Ru1 74.6(2)
C4 C3 Ru1 148.9(3)
C4 C3 C2 135.7(4)
C3 C4 H4 116.7
C3 C4 C5 126.5(4)
C5 C4 H4 116.7
C6 C5 C4 118.6(4)
C10 C5 C4 124.5(4)
C10 C5 C6 116.9(4)
C5 C6 H6 119.1
C7 C6 C5 121.9(5)
C7 C6 H6 119.1
C6 C7 H7 119.5
C8 C7 C6 121.1(5)
C8 C7 H7 119.5
C7 C8 C9 118.0(4)
C7 C8 C11 121.3(5)
C9 C8 C11 120.7(5)
C8 C9 H9 119.5
C10 C9 C8 121.1(5)
C10 C9 H9 119.5
C5 C10 H10 119.5
C9 C10 C5 121.1(4)
C9 C10 H10 119.5
C8 C11 H11A 109.5
C8 C11 H11B 109.5
C8 C11 H11C 109.5
H11A C11 H11B 109.5
H11A C11 H11C 109.5
H11B C11 H11C 109.5
C13 C12 C1 118.3(4)
C17 C12 C1 123.7(4)
C17 C12 C13 118.0(4)
C12 C13 H13 119.6
C14 C13 C12 120.9(4)
C14 C13 H13 119.6
C13 C14 H14 119.7
C15 C14 C13 120.6(4)
C15 C14 H14 119.7
C14 C15 C16 118.4(4)
C14 C15 C18 119.8(5)
C16 C15 C18 121.8(5)
C15 C16 H16 119.2
C17 C16 C15 121.7(4)
C17 C16 H16 119.2
C12 C17 H17 119.8
C16 C17 C12 120.5(4)
C16 C17 H17 119.8
C15 C18 H18A 109.5
C15 C18 H18B 109.5
C15 C18 H18C 109.5
H18A C18 H18B 109.5
H18A C18 H18C 109.5
H18B C18 H18C 109.5
P1 C19 H19A 112.5
P1 C19 H19B 112.5
P2 C19 P1 96.04(16)
P2 C19 H19A 112.5
P2 C19 H19B 112.5
H19A C19 H19B 110.1
P3 C20 P4 94.45(17)
P3 C20 H20A 112.8
P3 C20 H20B 112.8
P4 C20 H20A 112.8
P4 C20 H20B 112.8
H20A C20 H20B 110.3
C22 C21 P1 118.1(3)
C26 C21 P1 123.3(3)
C26 C21 C22 118.5(4)
C21 C22 H22 119.9
C23 C22 C21 120.3(4)
C23 C22 H22 119.9
C22 C23 H23 119.8
C22 C23 C24 120.3(4)
C24 C23 H23 119.8
C23 C24 H24 120.2
C25 C24 C23 119.6(4)
C25 C24 H24 120.2
C24 C25 H25 119.7
C24 C25 C26 120.6(4)
C26 C25 H25 119.7
C21 C26 C25 120.7(4)
C21 C26 H26 119.7
C25 C26 H26 119.7
C32 C31 P1 122.7(3)
C36 C31 P1 117.4(3)
C36 C31 C32 119.7(4)
C31 C32 H32 120.1
C31 C32 C33 119.7(4)
C33 C32 H32 120.1
C32 C33 H33 120.1
C34 C33 C32 119.8(4)
C34 C33 H33 120.1
C33 C34 H34 119.9
C35 C34 C33 120.2(4)
C35 C34 H34 119.9
C34 C35 H35 119.7
C34 C35 C36 120.6(4)
C36 C35 H35 119.7
C31 C36 H36 120.0
C35 C36 C31 119.9(4)
C35 C36 H36 120.0
C42 C41 P2 120.8(3)
C42 C41 C46 119.6(4)
C46 C41 P2 119.6(3)
C41 C42 H42 120.1
C41 C42 C43 119.8(4)
C43 C42 H42 120.1
C42 C43 H43 120.0
C44 C43 C42 120.1(4)
C44 C43 H43 120.0
C43 C44 H44 119.8
C45 C44 C43 120.5(4)
C45 C44 H44 119.8
C44 C45 H45 120.1
C44 C45 C46 119.8(4)
C46 C45 H45 120.1
C41 C46 H46 119.9
C45 C46 C41 120.3(4)
C45 C46 H46 119.9
C52 C51 P2 122.5(3)
C52 C51 C56 119.3(3)
C56 C51 P2 118.1(3)
C51 C52 H52 120.0
C51 C52 C53 119.9(4)
C53 C52 H52 120.0
C52 C53 H53 120.1
C54 C53 C52 119.8(4)
C54 C53 H53 120.1
C53 C54 H54 119.9
C53 C54 C55 120.3(4)
C55 C54 H54 119.9
C54 C55 H55 119.9
C56 C55 C54 120.2(4)
C56 C55 H55 119.9
C51 C56 H56 119.8
C55 C56 C51 120.4(4)
C55 C56 H56 119.8
C62 C61 P3 120.5(3)
C66 C61 P3 120.6(3)
C66 C61 C62 118.9(3)
C61 C62 H62 119.9
C63 C62 C61 120.1(4)
C63 C62 H62 119.9
C62 C63 H63 119.6
C64 C63 C62 120.7(4)
C64 C63 H63 119.6
C63 C64 H64 120.1
C63 C64 C65 119.8(4)
C65 C64 H64 120.1
C64 C65 H65 120.2
C64 C65 C66 119.7(4)
C66 C65 H65 120.2
C61 C66 C65 120.7(4)
C61 C66 H66 119.6
C65 C66 H66 119.6
C72 C71 P3 117.7(3)
C72 C71 C76 119.5(4)
C76 C71 P3 122.8(3)
C71 C72 H72 119.5
C71 C72 C73 121.1(4)
C73 C72 H72 119.5
C72 C73 H73 120.1
C74 C73 C72 119.8(4)
C74 C73 H73 120.1
C73 C74 H74 120.5
C75 C74 C73 118.9(4)
C75 C74 H74 120.5
C74 C75 H75 119.0
C74 C75 C76 122.1(4)
C76 C75 H75 119.0
C71 C76 C75 118.6(4)
C71 C76 H76 120.7
C75 C76 H76 120.7
C82 C81 P4 121.4(3)
C82 C81 C86 118.7(4)
C86 C81 P4 119.7(3)
C81 C82 H82 119.4
C81 C82 C83 121.2(4)
C83 C82 H82 119.4
C82 C83 H83 120.3
C84 C83 C82 119.3(4)
C84 C83 H83 120.3
C83 C84 H84 120.0
C85 C84 C83 120.0(4)
C85 C84 H84 120.0
C84 C85 H85 119.7
C84 C85 C86 120.6(4)
C86 C85 H85 119.7
C81 C86 H86 119.9
C85 C86 C81 120.1(4)
C85 C86 H86 119.9
C92 C91 P4 123.1(3)
C96 C91 P4 117.6(3)
C96 C91 C92 119.2(4)
C91 C92 H92 119.9
C93 C92 C91 120.2(4)
C93 C92 H92 119.9
C92 C93 H93 119.9
C94 C93 C92 120.2(4)
C94 C93 H93 119.9
C93 C94 H94 119.9
C95 C94 C93 120.2(4)
C95 C94 H94 119.9
C94 C95 H95 120.2
C94 C95 C96 119.7(4)
C96 C95 H95 120.2
C91 C96 C95 120.5(4)
C91 C96 H96 119.8
C95 C96 H96 119.8
F2 B1 F1 108.5(4)
F2 B1 F3 111.6(4)
F2 B1 F4 109.6(4)
F3 B1 F1 110.2(4)
F4 B1 F1 108.0(4)
F4 B1 F3 108.8(4)
O3 C1S C2S 122.8(14)
O3 C1S C3S 112.1(15)
C3S C1S C2S 124.3(16)
C1S C2S H2SA 109.5
C1S C2S H2SB 109.5
C1S C2S H2SC 109.5
H2SA C2S H2SB 109.5
H2SA C2S H2SC 109.5
H2SB C2S H2SC 109.5
C1S C3S H3SA 109.5
C1S C3S H3SB 109.5
C1S C3S H3SC 109.5
H3SA C3S H3SB 109.5
H3SA C3S H3SC 109.5
H3SB C3S H3SC 109.5

loop_
_geom_bond_atom_site_label_1
_geom_bond_atom_site_label_2
_geom_bond_distance
Ru1 P1 2.3723(10)
Ru1 P2 2.3497(9)
Ru1 P3 2.3128(8)
Ru1 P4 2.3685(9)
Ru1 C1 2.387(3)
Ru1 C2 2.208(3)
Ru1 C3 2.136(4)
P1 C19 1.844(4)
P1 C21 1.841(4)
P1 C31 1.822(4)
P2 C19 1.841(4)
P2 C41 1.822(4)
P2 C51 1.826(4)
P3 C20 1.834(4)
P3 C61 1.814(4)
P3 C71 1.833(4)
P4 C20 1.846(4)
P4 C81 1.831(4)
P4 C91 1.823(4)
C1 C2 1.259(5)
C1 C12 1.449(5)
C2 C3 1.367(5)
C3 C4 1.343(5)
C4 H4 0.9300
C4 C5 1.446(5)
C5 C6 1.402(6)
C5 C10 1.395(6)
C6 H6 0.9300
C6 C7 1.375(7)
C7 H7 0.9300
C7 C8 1.374(8)
C8 C9 1.404(7)
C8 C11 1.518(7)
C9 H9 0.9300
C9 C10 1.380(6)
C10 H10 0.9300
C11 H11A 0.9600
C11 H11B 0.9600
C11 H11C 0.9600
C12 C13 1.395(6)
C12 C17 1.393(6)
C13 H13 0.9300
C13 C14 1.393(6)
C14 H14 0.9300
C14 C15 1.377(7)
C15 C16 1.386(7)
C15 C18 1.521(7)
C16 H16 0.9300
C16 C17 1.375(6)
C17 H17 0.9300
C18 H18A 0.9600
C18 H18B 0.9600
C18 H18C 0.9600
C19 H19A 0.9700
C19 H19B 0.9700
C20 H20A 0.9700
C20 H20B 0.9700
C21 C22 1.408(6)
C21 C26 1.382(6)
C22 H22 0.9300
C22 C23 1.376(6)
C23 H23 0.9300
C23 C24 1.402(7)
C24 H24 0.9300
C24 C25 1.360(7)
C25 H25 0.9300
C25 C26 1.395(6)
C26 H26 0.9300
C31 C32 1.396(5)
C31 C36 1.394(5)
C32 H32 0.9300
C32 C33 1.400(6)
C33 H33 0.9300
C33 C34 1.391(7)
C34 H34 0.9300
C34 C35 1.374(7)
C35 H35 0.9300
C35 C36 1.388(6)
C36 H36 0.9300
C41 C42 1.388(5)
C41 C46 1.396(5)
C42 H42 0.9300
C42 C43 1.391(6)
C43 H43 0.9300
C43 C44 1.382(7)
C44 H44 0.9300
C44 C45 1.379(6)
C45 H45 0.9300
C45 C46 1.385(6)
C46 H46 0.9300
C51 C52 1.394(5)
C51 C56 1.395(5)
C52 H52 0.9300
C52 C53 1.395(6)
C53 H53 0.9300
C53 C54 1.381(6)
C54 H54 0.9300
C54 C55 1.386(6)
C55 H55 0.9300
C55 C56 1.374(6)
C56 H56 0.9300
C61 C62 1.393(5)
C61 C66 1.392(5)
C62 H62 0.9300
C62 C63 1.393(6)
C63 H63 0.9300
C63 C64 1.376(7)
C64 H64 0.9300
C64 C65 1.391(7)
C65 H65 0.9300
C65 C66 1.395(5)
C66 H66 0.9300
C71 C72 1.381(5)
C71 C76 1.386(5)
C72 H72 0.9300
C72 C73 1.385(6)
C73 H73 0.9300
C73 C74 1.382(6)
C74 H74 0.9300
C74 C75 1.370(7)
C75 H75 0.9300
C75 C76 1.395(6)
C76 H76 0.9300
C81 C82 1.380(6)
C81 C86 1.401(5)
C82 H82 0.9300
C82 C83 1.390(6)
C83 H83 0.9300
C83 C84 1.390(8)
C84 H84 0.9300
C84 C85 1.374(7)
C85 H85 0.9300
C85 C86 1.384(6)
C86 H86 0.9300
C91 C92 1.386(6)
C91 C96 1.383(5)
C92 H92 0.9300
C92 C93 1.381(6)
C93 H93 0.9300
C93 C94 1.379(7)
C94 H94 0.9300
C94 C95 1.372(7)
C95 H95 0.9300
C95 C96 1.392(6)
C96 H96 0.9300
F1 B1 1.392(5)
F2 B1 1.376(6)
F3 B1 1.382(5)
F4 B1 1.376(6)
O3 C1S 1.213(16)
C1S C2S 1.396(19)
C1S C3S 1.39(2)
C2S H2SA 0.9600
C2S H2SB 0.9600
C2S H2SC 0.9600
C3S H3SA 0.9600
C3S H3SB 0.9600
C3S H3SC 0.9600
